data_7039160
loop_
_publ_author_name
'Dong, Yanping'
'Yan, Pengfei'
'Zou, Xiaoyan'
'Yao, Xu'
'Hou, Guangfeng'
'Li, Guangming'

_publ_section_title
;
 Auxiliary ligand field dominated single-molecule magnets of a series of
 indole-derivative \b-diketone mononuclear Dy(iii) complexes.
;
_journal_issue 22
_journal_name_full 'Dalton transactions (Cambridge, England : 2003)'
_journal_page_first 9148
_journal_page_last 9157
_journal_paper_doi 10.1039/c6dt00442c
_journal_volume 45
_journal_year 2016
_chemical_formula_moiety 'C56 H41 Dy F9 N7 O6,H2 C Cl2'
_chemical_formula_sum 'C57 H43 Cl2 Dy F9 N7 O6'
_chemical_formula_weight 1326.40
_chemical_name_systematic
;
 ?
;
_space_group_IT_number 14
_symmetry_cell_setting monoclinic
_symmetry_space_group_name_Hall '-P 2ybc'
_symmetry_space_group_name_H-M 'P 1 21/c 1'
_atom_sites_solution_hydrogens geom
_atom_sites_solution_primary direct
_atom_sites_solution_secondary difmap
_audit_creation_method SHELXL-97
_audit_update_record
;
2016-04-28 deposited with the CCDC.
2016-04-29 downloaded from the CCDC.
;
_cell_angle_alpha 90.000
_cell_angle_beta 108.114(5)
_cell_angle_gamma 90.000
_cell_formula_units_Z 4
_cell_length_a 12.485(5)
_cell_length_b 33.593(5)
_cell_length_c 14.414(5)
_cell_measurement_reflns_used 8650
_cell_measurement_temperature 293(2)
_cell_measurement_theta_max 29.6325
_cell_measurement_theta_min 3.0289
_cell_volume 5746(3)
_computing_cell_refinement 'Bruker FRAMBO'
_computing_data_collection 'Bruker FRAMBO'
_computing_data_reduction 'Bruker SHELXTL'
_computing_molecular_graphics 'Bruker SHELXTL'
_computing_publication_material 'Bruker SHELXTL'
_computing_structure_refinement 'SHELXL-97 (Sheldrick, 1997)'
_computing_structure_solution 'Bruker SHELXTL'
_diffrn_ambient_temperature 293(2)
_diffrn_measured_fraction_theta_full 0.998
_diffrn_measured_fraction_theta_max 0.998
_diffrn_measurement_device_type 'multiwire proportional'
_diffrn_measurement_method 'phi and omega scans'
_diffrn_radiation_monochromator graphite
_diffrn_radiation_source 'fine-focus sealed tube'
_diffrn_radiation_type MoK\a
_diffrn_radiation_wavelength 0.71069
_diffrn_reflns_av_R_equivalents 0.0275
_diffrn_reflns_av_unetI/netI 0.0357
_diffrn_reflns_limit_h_max 14
_diffrn_reflns_limit_h_min -11
_diffrn_reflns_limit_k_max 39
_diffrn_reflns_limit_k_min -39
_diffrn_reflns_limit_l_max 14
_diffrn_reflns_limit_l_min -17
_diffrn_reflns_number 26132
_diffrn_reflns_theta_full 25.00
_diffrn_reflns_theta_max 25.00
_diffrn_reflns_theta_min 3.03
_exptl_absorpt_coefficient_mu 1.478
_exptl_absorpt_correction_T_max 0.825
_exptl_absorpt_correction_T_min 0.708
_exptl_absorpt_correction_type multi-scan
_exptl_absorpt_process_details sadabs(Sheldrick,1996)
_exptl_crystal_colour yellow
_exptl_crystal_density_diffrn 1.533
_exptl_crystal_density_method 'not measured'
_exptl_crystal_description block
_exptl_crystal_F_000 2484
_exptl_crystal_size_max 0.3
_exptl_crystal_size_mid 0.21
_exptl_crystal_size_min 0.15
_refine_diff_density_max 1.089
_refine_diff_density_min -1.163
_refine_diff_density_rms 0.075
_refine_ls_extinction_method none
_refine_ls_goodness_of_fit_ref 1.127
_refine_ls_hydrogen_treatment mixed
_refine_ls_matrix_type full
_refine_ls_number_parameters 715
_refine_ls_number_reflns 10130
_refine_ls_number_restraints 2
_refine_ls_restrained_S_all 1.128
_refine_ls_R_factor_all 0.0611
_refine_ls_R_factor_gt 0.0481
_refine_ls_shift/su_max 0.001
_refine_ls_shift/su_mean 0.000
_refine_ls_structure_factor_coef Fsqd
_refine_ls_weighting_details 'calc w=1/[\s^2^(Fo^2^)+(0.0479P)^2^+8.2147P] where P=(Fo^2^+2Fc^2^)/3'
_refine_ls_weighting_scheme calc
_refine_ls_wR_factor_gt 0.1143
_refine_ls_wR_factor_ref 0.1198
_reflns_number_gt 8364
_reflns_number_total 10130
_reflns_threshold_expression >2sigma(I)
_cod_data_source_file c6dt00442c2.cif
_cod_data_source_block 3
_cod_depositor_comments 'Adding full bibliography for 7039158--7039161.cif.'
_cod_original_sg_symbol_H-M 'P 21/c'
_cod_database_code 7039160

loop_
_symmetry_equiv_pos_as_xyz
'x, y, z'
'-x, y+1/2, -z+1/2'
'-x, -y, -z'
'x, -y-1/2, z-1/2'

loop_
_atom_site_label
_atom_site_type_symbol
_atom_site_fract_x
_atom_site_fract_y
_atom_site_fract_z
_atom_site_U_iso_or_equiv
_atom_site_adp_type
_atom_site_occupancy
_atom_site_symmetry_multiplicity
_atom_site_calc_flag
_atom_site_refinement_flags
_atom_site_disorder_assembly
_atom_site_disorder_group
C0AA C -0.0290(6) -0.00301(18) 0.8285(4) 0.0654(16) Uani 1 1 d . . .
C1AA C -0.0917(6) 0.0179(2) 0.7469(5) 0.0810(19) Uani 1 1 d . . .
H1AA H -0.0641 0.0414 0.7293 0.097 Uiso 1 1 calc R . .
C2AA C -0.1948(7) 0.0035(3) 0.6920(6) 0.115(3) Uani 1 1 d . . .
H2AA H -0.2376 0.0181 0.6385 0.138 Uiso 1 1 calc R . .
C4 C -0.2361(8) -0.0317(3) 0.7141(7) 0.121(3) Uani 1 1 d . . .
H4 H -0.3059 -0.0409 0.6751 0.145 Uiso 1 1 calc R . .
C5 C -0.1749(8) -0.0537(3) 0.7941(7) 0.111(3) Uani 1 1 d . . .
H5 H -0.2031 -0.0776 0.8096 0.133 Uiso 1 1 calc R . .
C6 C -0.0706(7) -0.03953(19) 0.8506(5) 0.0776(19) Uani 1 1 d . . .
C7 C -0.0057(8) -0.09244(19) 0.9803(6) 0.104(3) Uani 1 1 d . . .
H7A H -0.0835 -0.0967 0.9775 0.125 Uiso 1 1 calc R . .
H7B H 0.0398 -0.0916 1.0484 0.125 Uiso 1 1 calc R . .
C8 C 0.0326(11) -0.12628(19) 0.9307(8) 0.147(5) Uani 1 1 d . . .
H8A H 0.0255 -0.1508 0.9624 0.221 Uiso 1 1 calc R . .
H8B H 0.1100 -0.1223 0.9343 0.221 Uiso 1 1 calc R . .
H8C H -0.0131 -0.1274 0.8635 0.221 Uiso 1 1 calc R . .
C9 C 0.0934(6) -0.02986(17) 0.9643(5) 0.0706(17) Uani 1 1 d . . .
H9 H 0.1555 -0.0340 1.0191 0.085 Uiso 1 1 calc R . .
C10 C 0.0788(5) 0.00235(15) 0.9018(4) 0.0595(14) Uani 1 1 d . . .
C11 C 0.1580(5) 0.03503(16) 0.9060(4) 0.0566(14) Uani 1 1 d . . .
C12 C 0.2671(5) 0.03509(17) 0.9760(4) 0.0672(16) Uani 1 1 d . . .
H12 H 0.2883 0.0138 1.0191 0.081 Uiso 1 1 calc R . .
C13 C 0.3415(5) 0.06512(17) 0.9819(4) 0.0580(14) Uani 1 1 d . . .
C14 C 0.4575(7) 0.0618(2) 1.0554(6) 0.086(2) Uani 1 1 d . . .
C15 C -0.1874(5) 0.10039(18) 0.5763(4) 0.0631(15) Uani 1 1 d . . .
H15 H -0.1385 0.1098 0.6348 0.076 Uiso 1 1 calc R . .
C16 C -0.3025(6) 0.1060(2) 0.5527(5) 0.082(2) Uani 1 1 d . . .
H16 H -0.3307 0.1192 0.5969 0.099 Uiso 1 1 calc R . .
C17 C -0.3773(6) 0.0927(2) 0.4657(5) 0.086(2) Uani 1 1 d . . .
H17 H -0.4541 0.0972 0.4527 0.103 Uiso 1 1 calc R . .
C18 C -0.3393(5) 0.0729(2) 0.3980(5) 0.0724(17) Uani 1 1 d . . .
H18 H -0.3887 0.0644 0.3388 0.087 Uiso 1 1 calc R . .
C19 C -0.2246(5) 0.06643(16) 0.4222(4) 0.0553(13) Uani 1 1 d . . .
C20 C -0.1468(4) 0.08000(15) 0.5093(4) 0.0513(12) Uani 1 1 d . . .
C22 C -0.2220(6) 0.0663(2) 0.1993(5) 0.091(2) Uani 1 1 d . . .
H22A H -0.2531 0.0564 0.1339 0.137 Uiso 1 1 calc R . .
H22B H -0.1490 0.0775 0.2073 0.137 Uiso 1 1 calc R . .
H22C H -0.2708 0.0864 0.2112 0.137 Uiso 1 1 calc R . .
C23 C -0.0537(5) 0.04752(16) 0.4218(4) 0.0570(13) Uani 1 1 d . . .
H23 H 0.0032 0.0362 0.4014 0.068 Uiso 1 1 calc R . .
C24 C -0.0370(4) 0.06740(15) 0.5084(4) 0.0496(12) Uani 1 1 d . . .
C26 C 0.1712(5) 0.05807(15) 0.5755(4) 0.0534(13) Uani 1 1 d . . .
H26 H 0.1674 0.0418 0.5223 0.064 Uiso 1 1 calc R . .
C27 C 0.2729(5) 0.06427(15) 0.6434(4) 0.0529(13) Uani 1 1 d . . .
C28 C 0.3794(6) 0.0491(2) 0.6244(5) 0.0731(18) Uani 1 1 d . . .
C29 C 0.3511(8) 0.2868(2) 1.0149(5) 0.087(2) Uani 1 1 d . A .
C30 C 0.3374(6) 0.2449(2) 0.9970(4) 0.0722(18) Uani 1 1 d . . .
C25 C 0.4295(6) 0.2207(3) 1.0205(5) 0.096(2) Uani 1 1 d . . .
H25 H 0.4223 0.1934 1.0109 0.115 Uiso 1 1 calc R . .
C33 C 0.5463(10) 0.2799(5) 1.0748(8) 0.150(6) Uani 1 1 d . . .
H33 H 0.6175 0.2911 1.1007 0.180 Uiso 1 1 calc R . .
C34 C 0.4559(11) 0.3034(4) 1.0524(7) 0.137(5) Uani 1 1 d . . .
H34 H 0.4639 0.3308 1.0622 0.164 Uiso 1 1 calc R . .
C37 C 0.1707(7) 0.27594(18) 0.9510(5) 0.0751(18) Uani 1 1 d . A .
H37 H 0.0936 0.2809 0.9272 0.090 Uiso 1 1 calc R . .
C38 C 0.2186(5) 0.23906(17) 0.9548(4) 0.0594(14) Uani 1 1 d . . .
C39 C 0.1598(5) 0.20203(15) 0.9180(3) 0.0478(12) Uani 1 1 d . . .
C40 C 0.0414(5) 0.20136(16) 0.8883(4) 0.0552(13) Uani 1 1 d . . .
H40 H 0.0034 0.2230 0.9033 0.066 Uiso 1 1 calc R . .
C41 C -0.0195(4) 0.17027(16) 0.8386(4) 0.0487(12) Uani 1 1 d . . .
C42 C -0.1468(5) 0.1723(2) 0.8108(6) 0.0770(19) Uani 1 1 d . . .
C43 C 0.4319(5) 0.22783(18) 0.7825(5) 0.0656(16) Uani 1 1 d . . .
C44 C 0.5414(6) 0.2133(2) 0.8264(5) 0.0797(19) Uani 1 1 d . . .
H44 H 0.6026 0.2306 0.8406 0.096 Uiso 1 1 calc R . .
C45 C 0.5577(5) 0.1741(2) 0.8481(6) 0.083(2) Uani 1 1 d . . .
H45 H 0.6302 0.1640 0.8747 0.100 Uiso 1 1 calc R . .
C46 C 0.2955(7) 0.2818(2) 0.7139(5) 0.080(2) Uani 1 1 d . . .
C47 C 0.4053(7) 0.26957(18) 0.7568(5) 0.0728(18) Uani 1 1 d . . .
C48 C 0.3530(11) 0.3447(3) 0.7073(11) 0.157(6) Uani 1 1 d . . .
H48 H 0.3386 0.3713 0.6908 0.189 Uiso 1 1 calc R . .
C49 C 0.4617(10) 0.3333(2) 0.7512(9) 0.133(4) Uani 1 1 d . . .
H49 H 0.5175 0.3527 0.7630 0.159 Uiso 1 1 calc R . .
C50 C 0.4644(5) 0.1490(2) 0.8300(5) 0.0722(17) Uani 1 1 d . . .
H50 H 0.4762 0.1223 0.8473 0.087 Uiso 1 1 calc R . .
C51 C 0.0417(5) 0.1962(2) 0.6489(4) 0.0688(17) Uani 1 1 d . . .
H51 H -0.0147 0.1769 0.6328 0.083 Uiso 1 1 calc R . .
C52 C 0.0131(6) 0.2350(2) 0.6232(5) 0.087(2) Uani 1 1 d . . .
H52 H -0.0616 0.2416 0.5910 0.104 Uiso 1 1 calc R . .
C53 C 0.0937(7) 0.2640(2) 0.6447(5) 0.085(2) Uani 1 1 d . . .
H53 H 0.0742 0.2904 0.6281 0.103 Uiso 1 1 calc R . .
C54 C 0.2051(6) 0.25364(17) 0.6919(5) 0.0656(16) Uani 1 1 d . . .
C55 C 0.2290(5) 0.21316(16) 0.7165(4) 0.0524(13) Uani 1 1 d . . .
C56 C 0.3431(5) 0.20060(16) 0.7649(4) 0.0532(13) Uani 1 1 d . . .
C57 C 0.5365(8) 0.2387(4) 1.0600(6) 0.140(4) Uani 1 1 d . . .
H57 H 0.6010 0.2230 1.0764 0.168 Uiso 1 1 calc R . .
C58 C -0.2114(6) 0.0329(2) 0.2699(4) 0.0742(18) Uani 1 1 d . . .
H58A H -0.2850 0.0213 0.2609 0.089 Uiso 1 1 calc R . .
H58B H -0.1629 0.0125 0.2573 0.089 Uiso 1 1 calc R . .
N1 N 0.2484(7) 0.30381(17) 0.9858(5) 0.097(2) Uani 1 1 d D . .
N2 N -0.1646(4) 0.04676(14) 0.3703(3) 0.0591(12) Uani 1 1 d . . .
N3 N 0.0039(6) -0.05439(15) 0.9336(4) 0.0794(17) Uani 1 1 d . . .
N4 N 0.3596(4) 0.16158(13) 0.7893(3) 0.0557(11) Uani 1 1 d . . .
N5 N 0.1476(4) 0.18482(13) 0.6961(3) 0.0544(11) Uani 1 1 d . . .
N6 N 0.2681(7) 0.32001(18) 0.6872(6) 0.118(3) Uani 1 1 d . . .
N7 N 0.4933(6) 0.29532(18) 0.7788(5) 0.101(2) Uani 1 1 d . . .
O1 O 0.2956(3) 0.08277(12) 0.7235(3) 0.0634(10) Uani 1 1 d . . .
O2 O 0.0702(3) 0.09875(11) 0.6508(3) 0.0544(9) Uani 1 1 d . . .
O3 O 0.1244(3) 0.06237(10) 0.8443(3) 0.0564(9) Uani 1 1 d . . .
O4 O 0.3297(3) 0.09662(11) 0.9335(3) 0.0626(10) Uani 1 1 d . . .
O5 O 0.0142(3) 0.13894(10) 0.8074(3) 0.0506(8) Uani 1 1 d . . .
O6 O 0.2182(3) 0.17238(10) 0.9110(3) 0.0522(8) Uani 1 1 d . . .
F1 F -0.1846(4) 0.19882(15) 0.8618(4) 0.131(2) Uani 1 1 d . . .
F2 F -0.1917(4) 0.18329(19) 0.7186(4) 0.138(2) Uani 1 1 d . . .
F3 F -0.1950(4) 0.13860(15) 0.8176(4) 0.1198(17) Uani 1 1 d . . .
F4 F 0.4812(5) 0.02887(18) 1.1017(5) 0.178(3) Uani 1 1 d . . .
F5 F 0.5355(5) 0.0610(2) 1.0130(5) 0.169(3) Uani 1 1 d . . .
F6 F 0.4845(5) 0.0899(2) 1.1137(4) 0.195(4) Uani 1 1 d . . .
F7 F 0.4408(4) 0.02652(14) 0.6965(4) 0.1112(15) Uani 1 1 d . . .
F8 F 0.3601(4) 0.02657(18) 0.5465(4) 0.136(2) Uani 1 1 d . . .
F9 F 0.4451(4) 0.07813(16) 0.6166(5) 0.136(2) Uani 1 1 d . . .
Dy1 Dy 0.19122(2) 0.120022(7) 0.798299(17) 0.04531(9) Uani 1 1 d . . .
C70 C 0.0708(4) 0.07527(14) 0.5824(4) 0.0471(12) Uani 1 1 d . . .
C35A C 0.2607(19) 0.3464(4) 1.0023(13) 0.097(6) Uiso 0.45 1 d PD A 1
H351 H 0.3306 0.3506 1.0545 0.116 Uiso 0.45 1 d PR A 1
H352 H 0.1986 0.3576 1.0208 0.116 Uiso 0.45 1 d PR A 1
C36A C 0.276(3) 0.3615(10) 0.915(2) 0.171(16) Uiso 0.45 1 d PD A 1
H361 H 0.3373 0.3493 0.8978 0.256 Uiso 0.45 1 d PR A 1
H362 H 0.2066 0.3562 0.8645 0.256 Uiso 0.45 1 d PR A 1
H363 H 0.2882 0.3898 0.9210 0.256 Uiso 0.45 1 d PR A 1
C35B C 0.2058(13) 0.3471(3) 0.9814(10) 0.077(4) Uiso 0.55 1 d PD A 2
H353 H 0.1387 0.3480 1.0017 0.093 Uiso 0.55 1 d PR A 2
H354 H 0.2660 0.3618 1.0275 0.093 Uiso 0.55 1 d PR A 2
C36B C 0.192(3) 0.3661(5) 0.8990(12) 0.156(11) Uani 0.55 1 d PD A 2
H364 H 0.2573 0.3661 0.8776 0.233 Uiso 0.55 1 d PR A 2
H365 H 0.1314 0.3525 0.8520 0.233 Uiso 0.55 1 d PR A 2
H366 H 0.1697 0.3931 0.9054 0.233 Uiso 0.55 1 d PR A 2

loop_
_atom_site_aniso_label
_atom_site_aniso_U_11
_atom_site_aniso_U_22
_atom_site_aniso_U_33
_atom_site_aniso_U_23
_atom_site_aniso_U_13
_atom_site_aniso_U_12
C0AA 0.080(4) 0.066(4) 0.060(4) -0.013(3) 0.034(3) -0.017(3)
C1AA 0.078(5) 0.079(4) 0.081(4) 0.006(4) 0.018(4) -0.019(4)
C2AA 0.100(7) 0.118(7) 0.104(6) 0.003(5) 0.000(5) -0.045(5)
C4 0.102(7) 0.131(8) 0.116(7) -0.004(6) 0.012(6) -0.058(6)
C5 0.129(8) 0.102(6) 0.114(7) -0.018(5) 0.056(6) -0.062(6)
C6 0.107(6) 0.065(4) 0.070(4) -0.012(3) 0.042(4) -0.024(4)
C7 0.174(9) 0.066(4) 0.099(5) 0.006(4) 0.080(6) -0.031(5)
C8 0.288(15) 0.046(4) 0.146(8) -0.002(5) 0.123(10) -0.021(6)
C9 0.100(5) 0.058(3) 0.061(4) -0.005(3) 0.036(4) -0.001(3)
C10 0.078(4) 0.046(3) 0.058(3) -0.004(3) 0.026(3) -0.005(3)
C11 0.062(4) 0.049(3) 0.058(3) -0.002(3) 0.018(3) 0.002(3)
C12 0.074(4) 0.054(3) 0.065(4) 0.012(3) 0.008(3) 0.010(3)
C13 0.056(4) 0.054(3) 0.056(3) -0.002(3) 0.006(3) 0.010(3)
C14 0.068(5) 0.079(5) 0.089(5) 0.000(4) -0.007(4) 0.016(4)
C15 0.048(3) 0.081(4) 0.057(3) -0.009(3) 0.011(3) 0.008(3)
C16 0.058(4) 0.111(5) 0.080(4) -0.017(4) 0.025(4) 0.015(4)
C17 0.043(4) 0.120(6) 0.091(5) -0.016(4) 0.014(3) 0.008(4)
C18 0.050(4) 0.093(5) 0.064(4) -0.007(3) 0.004(3) -0.004(3)
C19 0.053(3) 0.063(3) 0.049(3) -0.003(3) 0.014(3) -0.005(3)
C20 0.043(3) 0.057(3) 0.052(3) 0.004(2) 0.012(2) 0.001(2)
C22 0.081(5) 0.128(6) 0.061(4) 0.004(4) 0.017(4) 0.011(4)
C23 0.054(4) 0.060(3) 0.059(3) -0.003(3) 0.021(3) 0.003(3)
C24 0.052(3) 0.050(3) 0.044(3) 0.000(2) 0.011(2) 0.002(2)
C26 0.055(3) 0.049(3) 0.057(3) -0.004(2) 0.019(3) 0.008(3)
C27 0.055(3) 0.041(3) 0.066(3) 0.006(3) 0.024(3) 0.006(2)
C28 0.061(4) 0.068(4) 0.098(5) -0.005(4) 0.036(4) 0.012(3)
C29 0.105(6) 0.093(5) 0.072(4) -0.037(4) 0.041(4) -0.055(5)
C30 0.063(4) 0.102(5) 0.059(3) -0.021(3) 0.029(3) -0.031(4)
C25 0.058(5) 0.155(8) 0.072(4) -0.032(5) 0.018(4) -0.025(5)
C33 0.113(9) 0.227(15) 0.112(8) -0.083(9) 0.040(7) -0.112(10)
C34 0.137(9) 0.178(11) 0.110(7) -0.067(7) 0.059(8) -0.102(9)
C37 0.099(5) 0.063(4) 0.070(4) -0.012(3) 0.036(4) -0.011(4)
C38 0.069(4) 0.058(3) 0.054(3) -0.011(3) 0.024(3) -0.010(3)
C39 0.052(3) 0.052(3) 0.040(3) -0.005(2) 0.016(2) -0.006(3)
C40 0.050(3) 0.053(3) 0.065(3) -0.007(3) 0.022(3) 0.001(3)
C41 0.034(3) 0.058(3) 0.057(3) 0.000(2) 0.018(2) -0.002(2)
C42 0.040(4) 0.083(5) 0.106(5) -0.014(4) 0.020(4) 0.006(3)
C43 0.060(4) 0.068(4) 0.082(4) -0.002(3) 0.042(3) -0.010(3)
C44 0.061(4) 0.083(5) 0.103(5) -0.003(4) 0.037(4) -0.023(4)
C45 0.041(4) 0.098(5) 0.116(6) 0.007(4) 0.030(4) 0.000(3)
C46 0.094(6) 0.064(4) 0.108(6) 0.010(4) 0.069(5) 0.006(4)
C47 0.092(5) 0.060(4) 0.088(4) -0.007(3) 0.060(4) -0.016(4)
C48 0.166(11) 0.069(5) 0.299(17) 0.029(7) 0.163(12) 0.018(7)
C49 0.159(10) 0.065(5) 0.219(12) -0.017(6) 0.124(10) -0.038(6)
C50 0.037(3) 0.073(4) 0.107(5) 0.008(4) 0.024(3) 0.000(3)
C51 0.050(4) 0.090(4) 0.065(4) 0.025(3) 0.016(3) 0.018(3)
C52 0.063(5) 0.116(6) 0.086(5) 0.043(4) 0.030(4) 0.033(4)
C53 0.089(6) 0.083(5) 0.104(5) 0.039(4) 0.058(5) 0.036(4)
C54 0.079(4) 0.064(3) 0.074(4) 0.017(3) 0.054(4) 0.011(3)
C55 0.050(3) 0.063(3) 0.055(3) 0.009(3) 0.031(3) 0.007(3)
C56 0.054(3) 0.053(3) 0.062(3) 0.002(3) 0.032(3) -0.003(3)
C57 0.070(6) 0.258(14) 0.089(6) -0.037(8) 0.020(5) -0.041(7)
C58 0.065(4) 0.098(5) 0.055(3) -0.015(3) 0.013(3) -0.009(4)
N1 0.137(7) 0.065(4) 0.102(5) -0.028(3) 0.054(5) -0.035(4)
N2 0.054(3) 0.069(3) 0.050(3) -0.006(2) 0.010(2) -0.004(2)
N3 0.121(5) 0.057(3) 0.075(4) -0.007(3) 0.051(4) -0.024(3)
N4 0.041(3) 0.056(3) 0.075(3) 0.001(2) 0.024(2) 0.000(2)
N5 0.052(3) 0.060(3) 0.056(3) 0.010(2) 0.023(2) 0.005(2)
N6 0.133(6) 0.061(3) 0.205(8) 0.028(4) 0.117(6) 0.012(4)
N7 0.114(5) 0.077(4) 0.137(6) -0.009(4) 0.077(5) -0.033(4)
O1 0.043(2) 0.070(2) 0.074(3) -0.017(2) 0.0136(19) 0.0102(18)
O2 0.037(2) 0.068(2) 0.055(2) -0.0095(18) 0.0103(16) 0.0044(17)
O3 0.051(2) 0.050(2) 0.061(2) 0.0068(18) 0.0068(17) -0.0040(17)
O4 0.050(2) 0.054(2) 0.071(2) 0.0052(19) -0.0006(18) -0.0010(18)
O5 0.0365(19) 0.0497(19) 0.063(2) -0.0065(17) 0.0125(16) -0.0002(16)
O6 0.040(2) 0.056(2) 0.058(2) -0.0062(17) 0.0113(16) -0.0014(17)
F1 0.059(3) 0.139(4) 0.210(5) -0.082(4) 0.062(3) 0.001(3)
F2 0.062(3) 0.191(6) 0.135(4) 0.008(4) -0.006(3) 0.039(3)
F3 0.058(3) 0.108(3) 0.204(5) -0.029(4) 0.056(3) -0.022(2)
F4 0.132(5) 0.136(5) 0.185(6) 0.062(4) -0.068(4) 0.016(4)
F5 0.068(4) 0.257(8) 0.154(5) -0.003(5) -0.007(3) 0.042(4)
F6 0.127(5) 0.198(6) 0.167(5) -0.118(5) -0.088(4) 0.076(4)
F7 0.071(3) 0.128(4) 0.135(4) 0.023(3) 0.032(3) 0.051(3)
F8 0.089(3) 0.193(5) 0.129(4) -0.064(4) 0.040(3) 0.039(3)
F9 0.094(4) 0.123(4) 0.231(6) 0.014(4) 0.110(4) 0.003(3)
Dy1 0.03342(14) 0.04573(14) 0.05441(15) -0.00066(11) 0.01021(10) 0.00073(10)
C70 0.050(3) 0.047(3) 0.046(3) 0.003(2) 0.018(2) 0.004(2)
C36B 0.31(4) 0.060(9) 0.113(14) -0.009(9) 0.096(19) 0.027(14)

loop_
_atom_type_symbol
_atom_type_description
_atom_type_scat_dispersion_real
_atom_type_scat_dispersion_imag
_atom_type_scat_source
C C 0.0033 0.0016 'International Tables Vol C Tables 4.2.6.8 and 6.1.1.4'
H H 0.0000 0.0000 'International Tables Vol C Tables 4.2.6.8 and 6.1.1.4'
N N 0.0061 0.0033 'International Tables Vol C Tables 4.2.6.8 and 6.1.1.4'
O O 0.0106 0.0060 'International Tables Vol C Tables 4.2.6.8 and 6.1.1.4'
F F 0.0171 0.0103 'International Tables Vol C Tables 4.2.6.8 and 6.1.1.4'
Dy Dy -0.1892 4.4098 'International Tables Vol C Tables 4.2.6.8 and 6.1.1.4'
Cl Cl 0.1484 0.1585 'International Tables Vol C Tables 4.2.6.8 and 6.1.1.4'

loop_
_geom_angle_atom_site_label_1
_geom_angle_atom_site_label_2
_geom_angle_atom_site_label_3
_geom_angle
C1AA C0AA C6 118.9(6)
C1AA C0AA C10 135.4(6)
C6 C0AA C10 105.6(6)
C2AA C1AA C0AA 119.5(7)
C4 C2AA C1AA 121.7(9)
C2AA C4 C5 120.4(8)
C4 C5 C6 118.7(7)
N3 C6 C5 130.6(7)
N3 C6 C0AA 108.6(6)
C5 C6 C0AA 120.7(7)
N3 C7 C8 111.1(6)
N3 C9 C10 109.7(6)
C9 C10 C0AA 106.5(5)
C9 C10 C11 127.5(6)
C0AA C10 C11 126.0(5)
O3 C11 C12 122.5(5)
O3 C11 C10 116.5(5)
C12 C11 C10 121.1(5)
C13 C12 C11 122.2(5)
O4 C13 C12 129.4(5)
O4 C13 C14 112.0(6)
C12 C13 C14 118.5(6)
F6 C14 F4 109.6(7)
F6 C14 F5 104.3(8)
F4 C14 F5 98.3(7)
F6 C14 C13 114.7(6)
F4 C14 C13 116.5(7)
F5 C14 C13 111.5(7)
C16 C15 C20 118.0(5)
C15 C16 C17 122.4(6)
C18 C17 C16 120.8(6)
C17 C18 C19 117.1(6)
N2 C19 C18 129.3(5)
N2 C19 C20 107.4(5)
C18 C19 C20 123.3(5)
C15 C20 C19 118.5(5)
C15 C20 C24 134.4(5)
C19 C20 C24 107.1(5)
N2 C23 C24 110.3(5)
C23 C24 C20 106.0(5)
C23 C24 C70 126.7(5)
C20 C24 C70 127.3(5)
C27 C26 C70 122.6(5)
O1 C27 C26 128.9(5)
O1 C27 C28 111.5(5)
C26 C27 C28 119.5(5)
F9 C28 F8 108.1(6)
F9 C28 F7 105.7(6)
F8 C28 F7 104.4(5)
F9 C28 C27 112.0(5)
F8 C28 C27 114.1(6)
F7 C28 C27 112.0(6)
N1 C29 C34 130.5(9)
N1 C29 C30 108.2(6)
C34 C29 C30 121.3(10)
C25 C30 C38 135.0(7)
C25 C30 C29 119.8(7)
C38 C30 C29 105.2(7)
C30 C25 C57 117.6(9)
C34 C33 C57 121.5(10)
C33 C34 C29 119.1(11)
N1 C37 C38 111.3(7)
C37 C38 C30 106.0(6)
C37 C38 C39 126.3(6)
C30 C38 C39 127.6(6)
O6 C39 C40 123.0(5)
O6 C39 C38 117.8(5)
C40 C39 C38 119.2(5)
C41 C40 C39 122.5(5)
O5 C41 C40 129.2(5)
O5 C41 C42 112.4(5)
C40 C41 C42 118.3(5)
F3 C42 F2 104.9(6)
F3 C42 F1 106.8(6)
F2 C42 F1 104.8(6)
F3 C42 C41 114.4(6)
F2 C42 C41 111.1(6)
F1 C42 C41 114.0(6)
C56 C43 C44 117.4(6)
C56 C43 C47 118.5(6)
C44 C43 C47 124.1(6)
C45 C44 C43 119.8(6)
C44 C45 C50 119.2(6)
N6 C46 C47 122.6(7)
N6 C46 C54 116.9(7)
C47 C46 C54 120.4(6)
N7 C47 C46 122.3(6)
N7 C47 C43 116.7(7)
C46 C47 C43 121.0(6)
N6 C48 C49 123.2(9)
C48 C49 N7 123.9(8)
N4 C50 C45 122.7(6)
N5 C51 C52 122.7(7)
C53 C52 C51 120.4(7)
C52 C53 C54 119.1(6)
C53 C54 C55 117.8(6)
C53 C54 C46 122.8(6)
C55 C54 C46 119.4(6)
N5 C55 C54 122.4(5)
N5 C55 C56 117.4(5)
C54 C55 C56 120.2(5)
N4 C56 C43 122.5(5)
N4 C56 C55 117.1(5)
C43 C56 C55 120.3(5)
C33 C57 C25 120.7(11)
N2 C58 C22 111.2(6)
C37 N1 C29 109.4(6)
C37 N1 C35A 141.6(12)
C29 N1 C35A 109.0(11)
C37 N1 C35B 116.5(9)
C29 N1 C35B 134.1(8)
C35A N1 C35B 25.2(10)
C23 N2 C19 109.2(4)
C23 N2 C58 125.2(5)
C19 N2 C58 125.0(5)
C9 N3 C6 109.5(5)
C9 N3 C7 124.1(7)
C6 N3 C7 126.2(6)
C50 N4 C56 118.2(5)
C50 N4 Dy1 121.0(4)
C56 N4 Dy1 118.7(3)
C51 N5 C55 117.7(5)
C51 N5 Dy1 121.9(4)
C55 N5 Dy1 117.1(3)
C48 N6 C46 115.0(9)
C47 N7 C49 112.9(8)
C27 O1 Dy1 134.1(3)
C70 O2 Dy1 138.7(3)
C11 O3 Dy1 138.8(4)
C13 O4 Dy1 133.4(4)
C41 O5 Dy1 132.0(3)
C39 O6 Dy1 133.4(3)
O3 Dy1 O1 89.20(14)
O3 Dy1 O4 73.24(13)
O1 Dy1 O4 79.93(14)
O3 Dy1 O2 79.12(13)
O1 Dy1 O2 72.76(13)
O4 Dy1 O2 141.10(13)
O3 Dy1 O5 77.17(13)
O1 Dy1 O5 148.77(13)
O4 Dy1 O5 121.23(14)
O2 Dy1 O5 77.10(12)
O3 Dy1 O6 114.90(13)
O1 Dy1 O6 138.69(13)
O4 Dy1 O6 76.22(13)
O2 Dy1 O6 141.52(12)
O5 Dy1 O6 72.12(12)
O3 Dy1 N4 148.86(14)
O1 Dy1 N4 71.30(14)
O4 Dy1 N4 79.45(14)
O2 Dy1 N4 115.78(14)
O5 Dy1 N4 131.21(13)
O6 Dy1 N4 71.51(13)
O3 Dy1 N5 147.72(14)
O1 Dy1 N5 103.91(14)
O4 Dy1 N5 137.53(14)
O2 Dy1 N5 76.96(14)
O5 Dy1 N5 76.60(13)
O6 Dy1 N5 73.93(14)
N4 Dy1 N5 62.85(14)
O2 C70 C26 122.0(5)
O2 C70 C24 117.1(4)
C26 C70 C24 120.8(5)
C36A C35A N1 104.0(18)
C36B C35B N1 116.4(11)

loop_
_geom_bond_atom_site_label_1
_geom_bond_atom_site_label_2
_geom_bond_distance
C0AA C1AA 1.384(9)
C0AA C6 1.407(8)
C0AA C10 1.441(9)
C1AA C2AA 1.372(9)
C2AA C4 1.367(11)
C4 C5 1.382(12)
C5 C6 1.388(11)
C6 N3 1.362(9)
C7 N3 1.466(8)
C7 C8 1.498(10)
C9 N3 1.347(8)
C9 C10 1.383(8)
C10 C11 1.466(8)
C11 O3 1.257(6)
C11 C12 1.421(8)
C12 C13 1.355(8)
C13 O4 1.251(6)
C13 C14 1.510(9)
C14 F6 1.239(8)
C14 F4 1.277(8)
C14 F5 1.300(10)
C15 C16 1.383(8)
C15 C20 1.401(7)
C16 C17 1.384(9)
C17 C18 1.381(9)
C18 C19 1.382(8)
C19 N2 1.380(7)
C19 C20 1.403(7)
C20 C24 1.438(7)
C22 C58 1.492(9)
C23 N2 1.353(7)
C23 C24 1.374(7)
C24 C70 1.458(7)
C26 C27 1.357(8)
C26 C70 1.411(7)
C27 O1 1.264(6)
C27 C28 1.525(8)
C28 F9 1.301(8)
C28 F8 1.314(8)
C28 F7 1.323(8)
C29 N1 1.346(10)
C29 C34 1.370(11)
C29 C30 1.431(10)
C30 C25 1.363(10)
C30 C38 1.430(9)
C25 C57 1.414(11)
C33 C34 1.333(16)
C33 C57 1.400(16)
C37 N1 1.330(9)
C37 C38 1.370(8)
C38 C39 1.459(7)
C39 O6 1.257(6)
C39 C40 1.405(7)
C40 C41 1.358(7)
C41 O5 1.267(6)
C41 C42 1.514(8)
C42 F3 1.301(8)
C42 F2 1.324(8)
C42 F1 1.331(7)
C43 C56 1.398(8)
C43 C44 1.404(9)
C43 C47 1.462(9)
C44 C45 1.355(9)
C45 C50 1.396(9)
C46 N6 1.352(9)
C46 C47 1.380(10)
C46 C54 1.432(9)
C47 N7 1.356(8)
C48 N6 1.305(13)
C48 C49 1.361(15)
C49 N7 1.358(11)
C50 N4 1.326(7)
C51 N5 1.340(7)
C51 C52 1.374(9)
C52 C53 1.365(10)
C53 C54 1.390(9)
C54 C55 1.413(8)
C55 N5 1.356(7)
C55 C56 1.441(8)
C56 N4 1.356(7)
C58 N2 1.458(7)
N1 C35A 1.451(14)
N1 C35B 1.542(12)
N4 Dy1 2.560(4)
N5 Dy1 2.589(4)
O1 Dy1 2.302(4)
O2 C70 1.264(6)
O2 Dy1 2.306(3)
O3 Dy1 2.287(3)
O4 Dy1 2.304(4)
O5 Dy1 2.342(3)
O6 Dy1 2.346(3)
C35A C36A 1.43(3)
C35B C36B 1.31(2)

loop_
_platon_squeeze_void_nr
_platon_squeeze_void_average_x
_platon_squeeze_void_average_y
_platon_squeeze_void_average_z
_platon_squeeze_void_volume
_platon_squeeze_void_count_electrons
_platon_squeeze_void_content
1 0.232 0.750 0.339 428 54 ' '
2 0.768 0.250 1.083 428 54 ' '
